data_4117855
loop_
_publ_author_name
'Christine A. Caputo'
'Jing-Dong Guo'
'Shigeru Nagase'
'James C. Fettinger'
'Philip P. Power'

_publ_section_title
;
 Reversible and Irreversible Higher-Order Cycloaddition Reactions of
 Polyolefins with a Multiple-Bonded Heavier Group 13 Alkene Analogue:
 Contrasting the Behavior of Systems with \p-\p, \p-\p*, and \p-n+
 Frontier Molecular Orbital Symmetry
;
_journal_name_full 'Journal of the American Chemical Society'
_journal_page_first 7155
_journal_page_last 7164
_journal_paper_doi 10.1021/ja301247h
_journal_volume 134
_journal_year 2012
_chemical_formula_sum 'C68 H82 Ga2'
_chemical_formula_weight 1038.78
_chemical_name_common Ar'Ga(C8H8)GaAr'
_chemical_name_systematic
; 
 ? 
;
_space_group_IT_number 14
_symmetry_cell_setting monoclinic
_symmetry_space_group_name_Hall '-P 2ybc'
_symmetry_space_group_name_H-M 'P 1 21/c 1'
_atom_sites_solution_hydrogens geom
_atom_sites_solution_primary direct
_atom_sites_solution_secondary difmap
_audit_creation_method SHELXL-97
_cell_angle_alpha 90.00
_cell_angle_beta 96.5700(10)
_cell_angle_gamma 90.00
_cell_formula_units_Z 4
_cell_length_a 17.7733(12)
_cell_length_b 15.1613(12)
_cell_length_c 21.9265(15)
_cell_measurement_temperature 90(2)
_cell_volume 5869.7(7)
_computing_structure_refinement 'SHELXL-97 (Sheldrick, 2008)'
_computing_structure_solution 'SHELXS-97 (Sheldrick, 2008)'
_diffrn_ambient_temperature 90(2)
_diffrn_measured_fraction_theta_full 0.999
_diffrn_measured_fraction_theta_max 0.999
_diffrn_radiation_monochromator graphite
_diffrn_radiation_source 'fine-focus sealed tube'
_diffrn_radiation_type MoK\a
_diffrn_radiation_wavelength 0.71073
_diffrn_reflns_av_R_equivalents 0.0229
_diffrn_reflns_av_sigmaI/netI 0.0187
_diffrn_reflns_limit_h_max 23
_diffrn_reflns_limit_h_min -23
_diffrn_reflns_limit_k_max 19
_diffrn_reflns_limit_k_min -19
_diffrn_reflns_limit_l_max 28
_diffrn_reflns_limit_l_min -28
_diffrn_reflns_number 49949
_diffrn_reflns_theta_full 27.48
_diffrn_reflns_theta_max 27.48
_diffrn_reflns_theta_min 2.30
_exptl_absorpt_coefficient_mu 0.956
_exptl_absorpt_correction_T_max 0.8340
_exptl_absorpt_correction_T_min 0.7222
_exptl_crystal_density_diffrn 1.175
_exptl_crystal_F_000 2208
_exptl_crystal_size_max 0.36
_exptl_crystal_size_mid 0.21
_exptl_crystal_size_min 0.20
_refine_diff_density_max 0.415
_refine_diff_density_min -0.335
_refine_diff_density_rms 0.046
_refine_ls_extinction_method none
_refine_ls_goodness_of_fit_ref 1.023
_refine_ls_hydrogen_treatment mixed
_refine_ls_matrix_type full
_refine_ls_number_parameters 736
_refine_ls_number_reflns 13463
_refine_ls_number_restraints 15
_refine_ls_restrained_S_all 1.097
_refine_ls_R_factor_all 0.0356
_refine_ls_R_factor_gt 0.0286
_refine_ls_shift/su_max 0.002
_refine_ls_shift/su_mean 0.000
_refine_ls_structure_factor_coef Fsqd
_refine_ls_weighting_details 'calc w=1/[\s^2^(Fo^2^)+(0.0363P)^2^+2.5516P] where P=(Fo^2^+2Fc^2^)/3'
_refine_ls_weighting_scheme calc
_refine_ls_wR_factor_gt 0.0708
_refine_ls_wR_factor_ref 0.0739
_reflns_number_gt 11677
_reflns_number_total 13463
_reflns_threshold_expression >2sigma(I)
_cod_data_source_file ja301247h_si_002.cif
_cod_data_source_block cc49fmi
_cod_database_code 4117855

loop_
_symmetry_equiv_pos_as_xyz
'x, y, z'
'-x, y+1/2, -z+1/2'
'-x, -y, -z'
'x, -y-1/2, z-1/2'

loop_
_atom_site_label
_atom_site_type_symbol
_atom_site_fract_x
_atom_site_fract_y
_atom_site_fract_z
_atom_site_U_iso_or_equiv
_atom_site_adp_type
_atom_site_occupancy
_atom_site_symmetry_multiplicity
_atom_site_calc_flag
_atom_site_refinement_flags
_atom_site_disorder_assembly
_atom_site_disorder_group
Ga1 Ga 0.430985(9) 0.908025(10) 0.019966(7) 0.01925(5) Uani 1 1 d . . .
Ga2 Ga 0.959006(9) 0.604196(11) 0.957711(7) 0.01968(5) Uani 1 1 d . . .
C1 C 0.36075(8) 0.81705(9) 0.04233(7) 0.0179(3) Uani 1 1 d . B .
C2 C 0.31228(8) 0.77629(10) -0.00439(7) 0.0199(3) Uani 1 1 d . . .
C3 C 0.26089(9) 0.71236(11) 0.01040(8) 0.0276(3) Uani 1 1 d . B .
H3 H 0.2285 0.6845 -0.0213 0.033 Uiso 1 1 calc R . .
C4 C 0.25691(10) 0.68939(12) 0.07098(8) 0.0322(4) Uani 1 1 d . . .
H4 H 0.2211 0.6466 0.0808 0.039 Uiso 1 1 calc R B .
C5 C 0.30480(9) 0.72851(11) 0.11745(7) 0.0277(3) Uani 1 1 d . B .
H5 H 0.3020 0.7122 0.1589 0.033 Uiso 1 1 calc R . .
C6 C 0.35730(8) 0.79195(10) 0.10360(7) 0.0206(3) Uani 1 1 d . . .
C7 C 0.31907(8) 0.79898(10) -0.07007(7) 0.0200(3) Uani 1 1 d . B .
C8 C 0.27976(9) 0.87180(10) -0.09789(7) 0.0220(3) Uani 1 1 d . . .
C9 C 0.28787(10) 0.89052(11) -0.15905(7) 0.0271(3) Uani 1 1 d . B .
H9 H 0.2618 0.9396 -0.1784 0.033 Uiso 1 1 calc R . .
C10 C 0.33317(10) 0.83892(12) -0.19203(7) 0.0303(4) Uani 1 1 d . . .
H10 H 0.3377 0.8526 -0.2337 0.036 Uiso 1 1 calc R B .
C11 C 0.37183(10) 0.76760(13) -0.16451(8) 0.0330(4) Uani 1 1 d . B .
H11 H 0.4027 0.7325 -0.1875 0.040 Uiso 1 1 calc R . .
C12 C 0.36599(9) 0.74652(12) -0.10320(7) 0.0273(3) Uani 1 1 d . . .
C13 C 0.22647(10) 0.92636(11) -0.06340(7) 0.0262(3) Uani 1 1 d . B .
H13 H 0.2447 0.9224 -0.0186 0.031 Uiso 1 1 calc R . .
C14 C 0.22359(13) 1.02410(12) -0.08102(9) 0.0432(5) Uani 1 1 d . . .
H14A H 0.2752 1.0479 -0.0775 0.065 Uiso 1 1 calc R B .
H14B H 0.1938 1.0564 -0.0534 0.065 Uiso 1 1 calc R . .
H14C H 0.2000 1.0305 -0.1234 0.065 Uiso 1 1 calc R . .
C15 C 0.14674(10) 0.88681(13) -0.07313(9) 0.0369(4) Uani 1 1 d . . .
H15A H 0.1272 0.8903 -0.1167 0.055 Uiso 1 1 calc R B .
H15B H 0.1133 0.9199 -0.0489 0.055 Uiso 1 1 calc R . .
H15C H 0.1487 0.8250 -0.0600 0.055 Uiso 1 1 calc R . .
C16 C 0.40860(11) 0.66736(14) -0.07397(9) 0.0410(5) Uani 1 1 d . B .
H16 H 0.4033 0.6684 -0.0291 0.049 Uiso 1 1 calc R . .
C17 C 0.49313(13) 0.6710(2) -0.08113(13) 0.0730(8) Uani 1 1 d . . .
H17A H 0.5000 0.6689 -0.1248 0.110 Uiso 1 1 calc R B .
H17B H 0.5188 0.6205 -0.0600 0.110 Uiso 1 1 calc R . .
H17C H 0.5147 0.7259 -0.0631 0.110 Uiso 1 1 calc R . .
C18 C 0.37344(16) 0.58143(15) -0.10028(12) 0.0605(7) Uani 1 1 d . . .
H18A H 0.3202 0.5787 -0.0927 0.091 Uiso 1 1 calc R B .
H18B H 0.4009 0.5312 -0.0804 0.091 Uiso 1 1 calc R . .
H18C H 0.3767 0.5794 -0.1446 0.091 Uiso 1 1 calc R . .
C19 C 0.41184(8) 0.83051(11) 0.15372(7) 0.0213(3) Uani 1 1 d . A .
C20 C 0.39329(9) 0.90771(11) 0.18433(7) 0.0246(3) Uani 1 1 d . . .
C21 C 0.44501(10) 0.94089(12) 0.23118(8) 0.0308(4) Uani 1 1 d . B .
H21 H 0.4328 0.9925 0.2526 0.037 Uiso 1 1 calc R . .
C22 C 0.51390(10) 0.89987(14) 0.24706(8) 0.0368(4) Uani 1 1 d . . .
H22 H 0.5486 0.9234 0.2791 0.044 Uiso 1 1 calc R B .
C23 C 0.53227(10) 0.82499(14) 0.21653(8) 0.0380(4) Uani 1 1 d . A .
H23 H 0.5797 0.7972 0.2279 0.046 Uiso 1 1 calc R . .
C24 C 0.48250(9) 0.78922(12) 0.16926(7) 0.0287(4) Uani 1 1 d . . .
C25 C 0.31758(9) 0.95368(12) 0.16799(8) 0.0302(4) Uani 1 1 d . B .
H25 H 0.2975 0.9353 0.1254 0.036 Uiso 1 1 calc R . .
C26 C 0.32404(13) 1.05429(14) 0.16847(12) 0.0549(6) Uani 1 1 d . . .
H26A H 0.3370 1.0749 0.2107 0.082 Uiso 1 1 calc R B .
H26B H 0.2756 1.0801 0.1515 0.082 Uiso 1 1 calc R . .
H26C H 0.3637 1.0724 0.1435 0.082 Uiso 1 1 calc R . .
C27 C 0.26132(12) 0.92348(17) 0.21082(13) 0.0590(7) Uani 1 1 d . . .
H27A H 0.2577 0.8590 0.2098 0.088 Uiso 1 1 calc R B .
H27B H 0.2115 0.9491 0.1976 0.088 Uiso 1 1 calc R . .
H27C H 0.2785 0.9429 0.2528 0.088 Uiso 1 1 calc R . .
C28 C 0.50397(18) 0.70717(18) 0.13671(12) 0.0372(4) Uani 0.75 1 d PD A 1
H28 H 0.4761 0.7089 0.0944 0.045 Uiso 0.75 1 calc PR A 1
C29 C 0.58760(16) 0.6960(3) 0.12949(17) 0.0584(9) Uani 0.75 1 d PD A 1
H29A H 0.6062 0.7492 0.1107 0.088 Uiso 0.75 1 calc PR A 1
H29B H 0.5942 0.6450 0.1032 0.088 Uiso 0.75 1 calc PR A 1
H29C H 0.6162 0.6866 0.1699 0.088 Uiso 0.75 1 calc PR A 1
C30 C 0.4767(2) 0.62129(17) 0.16903(15) 0.0526(9) Uani 0.75 1 d PD A 1
H30A H 0.4961 0.6222 0.2127 0.079 Uiso 0.75 1 calc PR A 1
H30B H 0.4959 0.5689 0.1497 0.079 Uiso 0.75 1 calc PR A 1
H30C H 0.4212 0.6197 0.1647 0.079 Uiso 0.75 1 calc PR A 1
C28A C 0.5032(4) 0.7019(2) 0.13528(14) 0.0372(4) Uani 0.25 1 d PRD A 2
H28A H 0.4625 0.6850 0.1020 0.045 Uiso 0.25 1 calc PR A 2
C29A C 0.5799(2) 0.7363(2) 0.1071(3) 0.048(3) Uani 0.25 1 d PRD A 2
H29D H 0.6190 0.7506 0.1409 0.072 Uiso 0.25 1 calc PR A 2
H29E H 0.5680 0.7891 0.0821 0.072 Uiso 0.25 1 calc PR A 2
H29F H 0.5985 0.6898 0.0817 0.072 Uiso 0.25 1 calc PR A 2
C30A C 0.5158(2) 0.6365(3) 0.1791(2) 0.041(2) Uani 0.25 1 d PRD A 2
H30D H 0.5647 0.6466 0.2036 0.061 Uiso 0.25 1 calc PR A 2
H30E H 0.5164 0.5789 0.1588 0.061 Uiso 0.25 1 calc PR A 2
H30F H 0.4754 0.6376 0.2059 0.061 Uiso 0.25 1 calc PR A 2
C31 C 0.51993(17) 0.9107(2) -0.02862(16) 0.0248(7) Uani 0.50 1 d P B 1
H31 H 0.5397 0.8502 -0.0358 0.030 Uiso 0.50 1 calc PR B 1
C32 C 0.58071(17) 0.9702(2) 0.00874(18) 0.0229(6) Uani 0.50 1 d P . 1
H32 H 0.6335 0.9475 0.0082 0.027 Uiso 0.50 1 calc PR . 1
C33 C 0.5630(3) 0.9937(3) 0.0724(2) 0.0279(10) Uani 0.50 1 d P . 1
H33 H 0.6003 0.9848 0.1065 0.033 Uiso 0.50 1 calc PR . 1
C34 C 0.4946(3) 1.0272(4) 0.0817(3) 0.0278(11) Uani 0.50 1 d P B 1
H34 H 0.4856 1.0436 0.1221 0.033 Uiso 0.50 1 calc PR B 1
C35 C 0.43267(18) 1.0391(2) 0.02985(18) 0.0230(6) Uani 0.50 1 d P B 1
H35 H 0.3849 1.0629 0.0436 0.028 Uiso 0.50 1 calc PR B 1
C36 C 0.45559(17) 1.0868(2) -0.02855(15) 0.0242(6) Uani 0.50 1 d P . 1
H36 H 0.4313 1.1460 -0.0354 0.029 Uiso 0.50 1 calc PR . 1
C37 C 0.4514(3) 1.0323(4) -0.0856(2) 0.0289(10) Uani 0.50 1 d P B 1
H37 H 0.4263 1.0556 -0.1227 0.035 Uiso 0.50 1 calc PR B 1
C38 C 0.4823(3) 0.9513(4) -0.0859(3) 0.0295(12) Uani 0.50 1 d P B 1
H38 H 0.4799 0.9195 -0.1234 0.035 Uiso 0.50 1 calc PR B 1
C41 C 0.92430(8) 0.71161(9) 0.91430(6) 0.0163(3) Uani 1 1 d . D .
C42 C 0.89724(8) 0.78025(10) 0.94918(6) 0.0187(3) Uani 1 1 d . . .
C43 C 0.87823(8) 0.86125(10) 0.92138(7) 0.0222(3) Uani 1 1 d . D .
H43 H 0.8595 0.9075 0.9447 0.027 Uiso 1 1 calc R . .
C44 C 0.88644(9) 0.87480(10) 0.86005(7) 0.0225(3) Uani 1 1 d . . .
H44 H 0.8759 0.9311 0.8421 0.027 Uiso 1 1 calc R D .
C45 C 0.91001(8) 0.80619(10) 0.82475(7) 0.0203(3) Uani 1 1 d . D .
H45 H 0.9138 0.8152 0.7823 0.024 Uiso 1 1 calc R . .
C46 C 0.92815(8) 0.72413(9) 0.85126(6) 0.0159(3) Uani 1 1 d . . .
C47 C 0.88594(9) 0.76409(10) 1.01512(7) 0.0241(3) Uani 1 1 d . C .
C48 C 0.82007(10) 0.72003(12) 1.02854(8) 0.0314(4) Uani 1 1 d . . .
C49 C 0.80902(13) 0.70830(15) 1.09006(9) 0.0459(5) Uani 1 1 d . D .
H49 H 0.7647 0.6791 1.1000 0.055 Uiso 1 1 calc R . .
C50 C 0.86140(13) 0.73851(17) 1.13656(9) 0.0510(6) Uani 1 1 d . . .
H50 H 0.8526 0.7304 1.1781 0.061 Uiso 1 1 calc R D .
C51 C 0.92625(12) 0.78031(15) 1.12333(8) 0.0443(5) Uani 1 1 d . C .
H51 H 0.9620 0.8004 1.1559 0.053 Uiso 1 1 calc R . .
C52 C 0.94019(10) 0.79363(12) 1.06263(7) 0.0307(4) Uani 1 1 d . . .
C53 C 0.75964(11) 0.69026(13) 0.97795(9) 0.0370(4) Uani 1 1 d . D .
H53 H 0.7853 0.6802 0.9403 0.044 Uiso 1 1 calc R . .
C54 C 0.72013(18) 0.60423(17) 0.99181(13) 0.0692(8) Uani 1 1 d . . .
H54A H 0.7582 0.5594 1.0050 0.104 Uiso 1 1 calc R D .
H54B H 0.6889 0.5839 0.9548 0.104 Uiso 1 1 calc R . .
H54C H 0.6879 0.6143 1.0246 0.104 Uiso 1 1 calc R . .
C55 C 0.70164(11) 0.76346(16) 0.96316(11) 0.0508(5) Uani 1 1 d . . .
H55A H 0.6760 0.7759 0.9995 0.076 Uiso 1 1 calc R D .
H55B H 0.6643 0.7447 0.9293 0.076 Uiso 1 1 calc R . .
H55C H 0.7274 0.8168 0.9512 0.076 Uiso 1 1 calc R . .
C56 C 1.01214(11) 0.83970(13) 1.04904(8) 0.0373(4) Uani 0.53 1 d PD C 1
H56 H 1.0095 0.8570 1.0048 0.045 Uiso 0.53 1 calc PR C 1
C57 C 1.07683(19) 0.7702(3) 1.06665(18) 0.0393(6) Uani 0.53 1 d PD C 1
H57A H 1.1263 0.7988 1.0668 0.059 Uiso 0.53 1 calc PR C 1
H57B H 1.0725 0.7221 1.0366 0.059 Uiso 0.53 1 calc PR C 1
H57C H 1.0720 0.7463 1.1076 0.059 Uiso 0.53 1 calc PR C 1
C58 C 1.0233(3) 0.9172(3) 1.0897(2) 0.0537(11) Uani 0.53 1 d PD C 1
H58A H 0.9775 0.9537 1.0848 0.081 Uiso 0.53 1 calc PR C 1
H58B H 1.0663 0.9518 1.0787 0.081 Uiso 0.53 1 calc PR C 1
H58C H 1.0333 0.8976 1.1324 0.081 Uiso 0.53 1 calc PR C 1
C56B C 1.01214(11) 0.83970(13) 1.04904(8) 0.0373(4) Uani 0.47 1 d PD C 2
H56B H 1.0203 0.8228 1.0062 0.045 Uiso 0.47 1 calc PR C 2
C57B C 1.0872(2) 0.8235(3) 1.08861(19) 0.0393(6) Uani 0.47 1 d PD C 2
H57D H 1.0907 0.8621 1.1247 0.059 Uiso 0.47 1 calc PR C 2
H57E H 1.1292 0.8362 1.0646 0.059 Uiso 0.47 1 calc PR C 2
H57F H 1.0899 0.7617 1.1019 0.059 Uiso 0.47 1 calc PR C 2
C58B C 1.0038(2) 0.9460(2) 1.0492(2) 0.0399(9) Uani 0.47 1 d PD C 2
H58D H 0.9686 0.9645 1.0138 0.060 Uiso 0.47 1 calc PR C 2
H58E H 1.0534 0.9731 1.0468 0.060 Uiso 0.47 1 calc PR C 2
H58F H 0.9842 0.9648 1.0872 0.060 Uiso 0.47 1 calc PR C 2
C59 C 0.94686(8) 0.64806(10) 0.81193(6) 0.0180(3) Uani 1 1 d . D .
C60 C 1.02034(8) 0.63817(10) 0.79466(7) 0.0221(3) Uani 1 1 d . . .
C61 C 1.03504(10) 0.56662(12) 0.75782(8) 0.0303(4) Uani 1 1 d . D .
H61 H 1.0844 0.5591 0.7461 0.036 Uiso 1 1 calc R . .
C62 C 0.97897(10) 0.50651(12) 0.73812(8) 0.0333(4) Uani 1 1 d . . .
H62 H 0.9899 0.4585 0.7127 0.040 Uiso 1 1 calc R D .
C63 C 0.90699(10) 0.51631(11) 0.75544(8) 0.0303(4) Uani 1 1 d . D .
H63 H 0.8688 0.4747 0.7418 0.036 Uiso 1 1 calc R . .
C64 C 0.88954(9) 0.58618(10) 0.79259(7) 0.0222(3) Uani 1 1 d . . .
C65 C 1.08337(8) 0.70345(12) 0.81475(7) 0.0275(3) Uani 1 1 d . D .
H65 H 1.0648 0.7437 0.8459 0.033 Uiso 1 1 calc R . .
C66 C 1.15519(10) 0.65809(15) 0.84482(9) 0.0422(5) Uani 1 1 d . . .
H66A H 1.1434 0.6250 0.8809 0.063 Uiso 1 1 calc R D .
H66B H 1.1938 0.7027 0.8574 0.063 Uiso 1 1 calc R . .
H66C H 1.1743 0.6175 0.8154 0.063 Uiso 1 1 calc R . .
C67 C 1.10190(11) 0.75993(14) 0.76079(9) 0.0403(4) Uani 1 1 d . . .
H67A H 1.1193 0.7219 0.7291 0.060 Uiso 1 1 calc R D .
H67B H 1.1419 0.8021 0.7750 0.060 Uiso 1 1 calc R . .
H67C H 1.0564 0.7920 0.7437 0.060 Uiso 1 1 calc R . .
C68 C 0.80960(9) 0.59560(11) 0.81047(8) 0.0284(4) Uani 1 1 d . D .
H68 H 0.8128 0.6332 0.8482 0.034 Uiso 1 1 calc R . .
C69 C 0.77476(14) 0.50776(16) 0.82594(11) 0.0559(6) Uani 1 1 d . . .
H69A H 0.7261 0.5183 0.8417 0.084 Uiso 1 1 calc R D .
H69B H 0.8090 0.4772 0.8572 0.084 Uiso 1 1 calc R . .
H69C H 0.7667 0.4713 0.7889 0.084 Uiso 1 1 calc R . .
C70 C 0.75826(11) 0.64255(19) 0.76074(11) 0.0560(6) Uani 1 1 d . . .
H70A H 0.7781 0.7018 0.7546 0.084 Uiso 1 1 calc R D .
H70B H 0.7072 0.6471 0.7732 0.084 Uiso 1 1 calc R . .
H70C H 0.7563 0.6091 0.7224 0.084 Uiso 1 1 calc R . .
C71 C 0.91264(18) 0.5029(2) 1.0004(2) 0.0319(8) Uani 0.50 1 d P D 1
H71 H 0.8561 0.5026 0.9931 0.038 Uiso 0.50 1 calc PR D 1
C72 C 0.94834(18) 0.4150(2) 0.98021(16) 0.0267(7) Uani 0.50 1 d P . 1
H72 H 0.9122 0.3642 0.9774 0.032 Uiso 0.50 1 calc PR . 1
C73 C 0.9904(3) 0.4243(3) 0.9246(2) 0.0310(11) Uani 0.50 1 d P D 1
H73 H 0.9797 0.3843 0.8914 0.037 Uiso 0.50 1 calc PR D 1
C74 C 1.0406(2) 0.4850(3) 0.92078(19) 0.0300(10) Uani 0.50 1 d P D 1
H74 H 1.0656 0.4879 0.8848 0.036 Uiso 0.50 1 calc PR D 1
C75 C 1.06146(17) 0.5526(2) 0.97199(15) 0.0250(6) Uani 0.50 1 d P D 1
H75 H 1.1020 0.5944 0.9624 0.030 Uiso 0.50 1 calc PR D 1
C76 C 1.07478(18) 0.5155(2) 1.03873(16) 0.0232(6) Uani 0.50 1 d P . 1
H76 H 1.1282 0.5233 1.0577 0.028 Uiso 0.50 1 calc PR . 1
C77 C 1.0187(3) 0.5409(3) 1.0809(2) 0.0299(11) Uani 0.50 1 d P . 1
H77 H 1.0360 0.5638 1.1203 0.036 Uiso 0.50 1 calc PR . 1
C78 C 0.9415(2) 0.5316(3) 1.0635(2) 0.0250(6) Uani 0.50 1 d P D 1
H78 H 0.9068 0.5438 1.0923 0.030 Uiso 0.50 1 calc PR D 1

loop_
_atom_site_aniso_label
_atom_site_aniso_U_11
_atom_site_aniso_U_22
_atom_site_aniso_U_33
_atom_site_aniso_U_23
_atom_site_aniso_U_13
_atom_site_aniso_U_12
Ga1 0.01749(8) 0.01811(8) 0.02286(9) 0.00078(6) 0.00532(6) -0.00479(6)
Ga2 0.01946(9) 0.02002(9) 0.01987(9) 0.00644(6) 0.00353(6) 0.00506(6)
C1 0.0170(7) 0.0179(7) 0.0189(7) 0.0033(5) 0.0019(5) -0.0022(5)
C2 0.0190(7) 0.0199(7) 0.0203(7) 0.0031(6) 0.0005(5) -0.0021(5)
C3 0.0258(8) 0.0267(8) 0.0285(8) 0.0040(6) -0.0047(6) -0.0103(6)
C4 0.0280(8) 0.0323(9) 0.0354(9) 0.0136(7) -0.0005(7) -0.0136(7)
C5 0.0260(8) 0.0335(9) 0.0231(8) 0.0132(7) 0.0013(6) -0.0056(7)
C6 0.0175(7) 0.0238(7) 0.0202(7) 0.0049(6) 0.0002(5) -0.0015(6)
C7 0.0190(7) 0.0231(7) 0.0173(7) -0.0015(6) -0.0007(5) -0.0054(6)
C8 0.0245(8) 0.0228(7) 0.0185(7) -0.0003(6) 0.0022(6) -0.0033(6)
C9 0.0323(9) 0.0298(8) 0.0191(7) 0.0022(6) 0.0019(6) -0.0011(7)
C10 0.0303(8) 0.0450(10) 0.0159(7) -0.0015(7) 0.0038(6) -0.0031(7)
C11 0.0264(8) 0.0473(11) 0.0255(8) -0.0078(7) 0.0040(6) 0.0047(7)
C12 0.0211(7) 0.0350(9) 0.0247(8) -0.0027(7) -0.0017(6) 0.0014(6)
C13 0.0368(9) 0.0245(8) 0.0181(7) 0.0016(6) 0.0068(6) 0.0046(7)
C14 0.0709(14) 0.0246(9) 0.0367(10) 0.0016(8) 0.0179(10) 0.0075(9)
C15 0.0335(9) 0.0374(10) 0.0416(10) 0.0000(8) 0.0119(8) 0.0068(8)
C16 0.0385(10) 0.0497(12) 0.0338(10) -0.0015(8) -0.0002(8) 0.0201(9)
C17 0.0372(12) 0.113(2) 0.0665(17) 0.0041(16) -0.0025(11) 0.0371(14)
C18 0.0772(17) 0.0397(12) 0.0631(15) 0.0007(11) 0.0018(13) 0.0253(12)
C19 0.0172(7) 0.0309(8) 0.0159(7) 0.0054(6) 0.0016(5) -0.0024(6)
C20 0.0210(7) 0.0301(8) 0.0230(7) 0.0053(6) 0.0036(6) -0.0021(6)
C21 0.0309(9) 0.0355(9) 0.0260(8) -0.0028(7) 0.0031(7) -0.0044(7)
C22 0.0265(9) 0.0574(12) 0.0247(8) -0.0052(8) -0.0051(7) -0.0073(8)
C23 0.0205(8) 0.0624(13) 0.0293(9) -0.0017(9) -0.0048(7) 0.0070(8)
C24 0.0217(8) 0.0435(10) 0.0205(7) 0.0014(7) 0.0008(6) 0.0040(7)
C25 0.0239(8) 0.0328(9) 0.0337(9) 0.0030(7) 0.0024(7) 0.0035(7)
C26 0.0460(12) 0.0363(11) 0.0791(17) 0.0127(11) -0.0071(11) 0.0051(9)
C27 0.0333(11) 0.0653(15) 0.0825(18) 0.0331(13) 0.0248(11) 0.0170(10)
C28 0.0312(9) 0.0506(12) 0.0294(9) -0.0028(8) 0.0016(7) 0.0152(8)
C29 0.0341(15) 0.077(3) 0.065(2) -0.0206(19) 0.0079(14) 0.0234(16)
C30 0.066(2) 0.0417(17) 0.0507(19) 0.0076(14) 0.0101(17) 0.0247(16)
C28A 0.0312(9) 0.0506(12) 0.0294(9) -0.0028(8) 0.0016(7) 0.0152(8)
C29A 0.058(6) 0.031(5) 0.059(6) 0.016(4) 0.024(5) 0.030(4)
C30A 0.038(5) 0.038(5) 0.046(5) -0.003(4) 0.001(4) 0.002(4)
C31 0.0202(15) 0.0194(15) 0.0366(18) -0.0032(13) 0.0114(13) -0.0055(12)
C32 0.0163(15) 0.0213(16) 0.0315(19) 0.0048(14) 0.0046(14) -0.0004(11)
C33 0.025(2) 0.030(3) 0.028(3) 0.0050(18) -0.0011(17) -0.0089(18)
C34 0.032(3) 0.029(3) 0.024(2) -0.0020(18) 0.010(2) -0.010(2)
C35 0.0210(16) 0.0197(16) 0.0298(19) 0.0018(14) 0.0086(14) -0.0013(12)
C36 0.0183(14) 0.0222(15) 0.0328(17) 0.0088(12) 0.0062(12) -0.0009(11)
C37 0.022(2) 0.040(3) 0.025(2) 0.0066(19) 0.0026(16) -0.0096(19)
C38 0.028(3) 0.041(3) 0.0214(19) -0.006(2) 0.009(2) -0.013(2)
C41 0.0153(6) 0.0174(7) 0.0160(6) 0.0010(5) 0.0011(5) 0.0015(5)
C42 0.0173(7) 0.0219(7) 0.0167(7) -0.0007(5) 0.0013(5) 0.0032(5)
C43 0.0230(7) 0.0189(7) 0.0245(8) -0.0030(6) 0.0022(6) 0.0048(6)
C44 0.0239(7) 0.0178(7) 0.0251(8) 0.0050(6) -0.0001(6) 0.0022(6)
C45 0.0210(7) 0.0231(7) 0.0167(7) 0.0045(6) 0.0009(5) -0.0015(6)
C46 0.0140(6) 0.0187(7) 0.0149(6) -0.0009(5) 0.0008(5) -0.0019(5)
C47 0.0306(8) 0.0249(8) 0.0176(7) 0.0000(6) 0.0065(6) 0.0125(6)
C48 0.0376(9) 0.0342(9) 0.0248(8) 0.0017(7) 0.0136(7) 0.0093(7)
C49 0.0521(12) 0.0563(13) 0.0338(10) 0.0081(9) 0.0240(9) 0.0116(10)
C50 0.0606(14) 0.0772(16) 0.0177(8) 0.0067(9) 0.0155(9) 0.0260(12)
C51 0.0506(12) 0.0639(14) 0.0180(8) -0.0042(8) 0.0022(8) 0.0243(10)
C52 0.0366(9) 0.0360(9) 0.0192(8) -0.0025(7) 0.0019(6) 0.0173(7)
C53 0.0363(10) 0.0456(11) 0.0327(9) -0.0045(8) 0.0190(8) -0.0069(8)
C54 0.091(2) 0.0560(15) 0.0681(17) -0.0123(12) 0.0419(15) -0.0298(14)
C55 0.0290(10) 0.0654(15) 0.0576(14) -0.0015(11) 0.0032(9) -0.0045(10)
C56 0.0356(10) 0.0506(12) 0.0239(8) -0.0092(8) -0.0048(7) 0.0057(8)
C57 0.0302(13) 0.0455(18) 0.0421(17) -0.0036(12) 0.0039(12) 0.0014(13)
C58 0.060(3) 0.040(2) 0.057(3) -0.005(2) -0.012(2) -0.0021(19)
C56B 0.0356(10) 0.0506(12) 0.0239(8) -0.0092(8) -0.0048(7) 0.0057(8)
C57B 0.0302(13) 0.0455(18) 0.0421(17) -0.0036(12) 0.0039(12) 0.0014(13)
C58B 0.043(2) 0.032(2) 0.044(2) -0.0114(19) 0.0036(19) -0.0072(18)
C59 0.0218(7) 0.0198(7) 0.0120(6) -0.0002(5) 0.0006(5) 0.0009(5)
C60 0.0215(7) 0.0268(8) 0.0175(7) -0.0044(6) -0.0003(6) 0.0018(6)
C61 0.0268(8) 0.0377(9) 0.0260(8) -0.0108(7) 0.0019(6) 0.0064(7)
C62 0.0399(10) 0.0307(9) 0.0284(9) -0.0143(7) 0.0008(7) 0.0050(7)
C63 0.0358(9) 0.0271(8) 0.0273(8) -0.0089(7) 0.0013(7) -0.0065(7)
C64 0.0251(7) 0.0244(8) 0.0170(7) -0.0012(6) 0.0019(6) -0.0043(6)
C65 0.0175(7) 0.0381(9) 0.0266(8) -0.0120(7) 0.0018(6) -0.0013(6)
C66 0.0266(9) 0.0543(12) 0.0424(11) -0.0168(9) -0.0100(8) 0.0067(8)
C67 0.0307(9) 0.0518(12) 0.0381(10) -0.0030(9) 0.0031(8) -0.0131(8)
C68 0.0255(8) 0.0361(9) 0.0245(8) -0.0079(7) 0.0061(6) -0.0129(7)
C69 0.0660(15) 0.0569(14) 0.0499(13) -0.0072(11) 0.0283(11) -0.0333(12)
C70 0.0228(9) 0.0868(18) 0.0586(14) 0.0161(13) 0.0056(9) -0.0003(10)
C71 0.0151(15) 0.0318(19) 0.050(2) 0.0206(18) 0.0063(15) 0.0054(13)
C72 0.0195(15) 0.0227(16) 0.0363(18) 0.0115(13) -0.0037(13) -0.0031(12)
C73 0.043(3) 0.025(3) 0.023(2) 0.001(2) -0.0056(16) 0.006(2)
C74 0.028(2) 0.044(2) 0.0167(19) 0.0044(16) -0.0052(14) 0.0189(17)
C75 0.0190(12) 0.0264(13) 0.0303(15) 0.0079(11) 0.0060(10) 0.0053(10)
C76 0.0215(15) 0.0218(16) 0.0252(17) 0.0053(13) -0.0018(13) -0.0021(12)
C77 0.043(3) 0.025(3) 0.0217(19) 0.003(2) -0.0006(16) 0.008(2)
C78 0.0190(12) 0.0264(13) 0.0303(15) 0.0079(11) 0.0060(10) 0.0053(10)

loop_
_atom_type_symbol
_atom_type_description
_atom_type_scat_dispersion_real
_atom_type_scat_dispersion_imag
_atom_type_scat_source
C C 0.0033 0.0016 'International Tables Vol C Tables 4.2.6.8 and 6.1.1.4'
H H 0.0000 0.0000 'International Tables Vol C Tables 4.2.6.8 and 6.1.1.4'
Ga Ga 0.2307 1.6083 'International Tables Vol C Tables 4.2.6.8 and 6.1.1.4'

loop_
_geom_angle_atom_site_label_1
_geom_angle_atom_site_label_2
_geom_angle_atom_site_label_3
_geom_angle
_geom_angle_site_symmetry_1
_geom_angle_site_symmetry_3
C32 Ga1 C1 134.28(10) 3_675 .
C32 Ga1 C35 25.22(12) 3_675 .
C1 Ga1 C35 132.42(10) . .
C32 Ga1 C36 93.54(13) 3_675 3_675
C1 Ga1 C36 131.81(10) . 3_675
C35 Ga1 C36 87.03(13) . 3_675
C32 Ga1 C31 82.60(13) 3_675 .
C1 Ga1 C31 135.27(10) . .
C35 Ga1 C31 91.99(13) . .
C36 Ga1 C31 37.22(13) 3_675 .
C32 Ga1 C34 60.49(19) 3_675 .
C1 Ga1 C34 130.26(15) . .
C35 Ga1 C34 37.64(19) . .
C36 Ga1 C34 61.62(18) 3_675 .
C31 Ga1 C34 86.40(17) . .
C32 Ga1 C33 36.61(17) 3_675 3_675
C1 Ga1 C33 134.62(12) . 3_675
C35 Ga1 C33 59.94(16) . 3_675
C36 Ga1 C33 85.27(15) 3_675 3_675
C31 Ga1 C33 56.90(16) . 3_675
C34 Ga1 C33 87.07(19) . 3_675
C32 Ga1 Ga1 45.16(9) 3_675 3_675
C1 Ga1 Ga1 178.30(4) . 3_675
C35 Ga1 Ga1 46.20(9) . 3_675
C36 Ga1 Ga1 48.54(9) 3_675 3_675
C31 Ga1 Ga1 46.25(9) . 3_675
C34 Ga1 Ga1 48.11(14) . 3_675
C33 Ga1 Ga1 46.31(11) 3_675 3_675
C76 Ga2 C41 136.68(10) 3_767 .
C76 Ga2 C75 84.58(14) 3_767 .
C41 Ga2 C75 130.02(10) . .
C76 Ga2 C71 27.82(14) 3_767 .
C41 Ga2 C71 137.48(10) . .
C75 Ga2 C71 92.44(13) . .
C76 Ga2 C72 94.05(13) 3_767 3_767
C41 Ga2 C72 129.26(10) . 3_767
C75 Ga2 C72 34.45(14) . 3_767
C71 Ga2 C72 85.59(13) . 3_767
C76 Ga2 C77 38.11(18) 3_767 3_767
C41 Ga2 C77 130.34(13) . 3_767
C75 Ga2 C77 60.48(18) . 3_767
C71 Ga2 C77 63.92(19) . 3_767
C72 Ga2 C77 87.20(16) 3_767 3_767
C76 Ga2 C74 61.72(16) 3_767 .
C41 Ga2 C74 127.31(11) . .
C75 Ga2 C74 37.69(14) . .
C71 Ga2 C74 83.30(16) . .
C72 Ga2 C74 70.07(13) 3_767 .
C77 Ga2 C74 26.29(18) 3_767 .
C76 Ga2 Ga2 46.26(9) 3_767 3_767
C41 Ga2 Ga2 176.29(4) . 3_767
C75 Ga2 Ga2 46.29(9) . 3_767
C71 Ga2 Ga2 46.22(9) . 3_767
C72 Ga2 Ga2 47.90(9) 3_767 3_767
C77 Ga2 Ga2 49.68(12) 3_767 3_767
C74 Ga2 Ga2 50.62(10) . 3_767
C2 C1 C6 119.24(13) . .
C2 C1 Ga1 118.84(10) . .
C6 C1 Ga1 121.93(11) . .
C3 C2 C1 119.96(14) . .
C3 C2 C7 120.64(13) . .
C1 C2 C7 119.33(13) . .
C4 C3 C2 120.33(14) . .
C4 C3 H3 119.8 . .
C2 C3 H3 119.8 . .
C3 C4 C5 120.29(15) . .
C3 C4 H4 119.9 . .
C5 C4 H4 119.9 . .
C4 C5 C6 120.31(14) . .
C4 C5 H5 119.8 . .
C6 C5 H5 119.8 . .
C5 C6 C1 119.85(14) . .
C5 C6 C19 120.09(13) . .
C1 C6 C19 120.02(13) . .
C8 C7 C12 120.79(14) . .
C8 C7 C2 120.39(13) . .
C12 C7 C2 118.82(14) . .
C9 C8 C7 118.40(14) . .
C9 C8 C13 120.40(14) . .
C7 C8 C13 121.13(13) . .
C10 C9 C8 121.18(16) . .
C10 C9 H9 119.4 . .
C8 C9 H9 119.4 . .
C11 C10 C9 120.25(15) . .
C11 C10 H10 119.9 . .
C9 C10 H10 119.9 . .
C10 C11 C12 120.74(16) . .
C10 C11 H11 119.6 . .
C12 C11 H11 119.6 . .
C11 C12 C7 118.64(15) . .
C11 C12 C16 119.85(16) . .
C7 C12 C16 121.50(15) . .
C8 C13 C14 113.91(14) . .
C8 C13 C15 109.67(14) . .
C14 C13 C15 109.90(15) . .
C8 C13 H13 107.7 . .
C14 C13 H13 107.7 . .
C15 C13 H13 107.7 . .
C13 C14 H14A 109.5 . .
C13 C14 H14B 109.5 . .
H14A C14 H14B 109.5 . .
C13 C14 H14C 109.5 . .
H14A C14 H14C 109.5 . .
H14B C14 H14C 109.5 . .
C13 C15 H15A 109.5 . .
C13 C15 H15B 109.5 . .
H15A C15 H15B 109.5 . .
C13 C15 H15C 109.5 . .
H15A C15 H15C 109.5 . .
H15B C15 H15C 109.5 . .
C12 C16 C18 110.55(16) . .
C12 C16 C17 112.08(19) . .
C18 C16 C17 110.8(2) . .
C12 C16 H16 107.7 . .
C18 C16 H16 107.7 . .
C17 C16 H16 107.7 . .
C16 C17 H17A 109.5 . .
C16 C17 H17B 109.5 . .
H17A C17 H17B 109.5 . .
C16 C17 H17C 109.5 . .
H17A C17 H17C 109.5 . .
H17B C17 H17C 109.5 . .
C16 C18 H18A 109.5 . .
C16 C18 H18B 109.5 . .
H18A C18 H18B 109.5 . .
C16 C18 H18C 109.5 . .
H18A C18 H18C 109.5 . .
H18B C18 H18C 109.5 . .
C20 C19 C24 120.33(14) . .
C20 C19 C6 120.47(13) . .
C24 C19 C6 119.19(14) . .
C21 C20 C19 118.79(15) . .
C21 C20 C25 120.00(15) . .
C19 C20 C25 121.19(14) . .
C22 C21 C20 120.97(17) . .
C22 C21 H21 119.5 . .
C20 C21 H21 119.5 . .
C23 C22 C21 120.09(16) . .
C23 C22 H22 120.0 . .
C21 C22 H22 120.0 . .
C22 C23 C24 121.15(16) . .
C22 C23 H23 119.4 . .
C24 C23 H23 119.4 . .
C23 C24 C19 118.63(16) . .
C23 C24 C28 120.04(18) . .
C19 C24 C28 121.31(18) . .
C23 C24 C28A 120.9(3) . .
C19 C24 C28A 120.4(3) . .
C28 C24 C28A 1.4(3) . .
C27 C25 C20 110.09(15) . .
C27 C25 C26 110.52(18) . .
C20 C25 C26 113.05(15) . .
C27 C25 H25 107.7 . .
C20 C25 H25 107.7 . .
C26 C25 H25 107.7 . .
C25 C26 H26A 109.5 . .
C25 C26 H26B 109.5 . .
H26A C26 H26B 109.5 . .
C25 C26 H26C 109.5 . .
H26A C26 H26C 109.5 . .
H26B C26 H26C 109.5 . .
C25 C27 H27A 109.5 . .
C25 C27 H27B 109.5 . .
H27A C27 H27B 109.5 . .
C25 C27 H27C 109.5 . .
H27A C27 H27C 109.5 . .
H27B C27 H27C 109.5 . .
C24 C28 C29 116.4(2) . .
C24 C28 C30 111.1(2) . .
C29 C28 C30 107.9(3) . .
C24 C28 H28 107.0 . .
C29 C28 H28 107.0 . .
C30 C28 H28 107.0 . .
C30A C28A C24 107.5(3) . .
C30A C28A C29A 114.4(5) . .
C24 C28A C29A 99.12(15) . .
C30A C28A H28A 111.7 . .
C24 C28A H28A 111.7 . .
C29A C28A H28A 111.7 . .
C28A C29A H29D 109.5 . .
C28A C29A H29E 109.5 . .
H29D C29A H29E 109.5 . .
C28A C29A H29F 109.5 . .
H29D C29A H29F 109.5 . .
H29E C29A H29F 109.5 . .
C28A C30A H30D 109.5 . .
C28A C30A H30E 109.5 . .
H30D C30A H30E 109.5 . .
C28A C30A H30F 109.5 . .
H30D C30A H30F 109.5 . .
H30E C30A H30F 109.5 . .
C38 C31 C32 114.8(3) . .
C38 C31 Ga1 98.7(3) . .
C32 C31 Ga1 105.8(2) . .
C38 C31 H31 112.2 . .
C32 C31 H31 112.2 . .
Ga1 C31 H31 112.2 . .
C33 C32 C31 114.5(3) . .
C33 C32 Ga1 92.9(2) . 3_675
C31 C32 Ga1 109.5(2) . 3_675
C33 C32 H32 112.8 . .
C31 C32 H32 112.8 . .
Ga1 C32 H32 112.8 3_675 .
C34 C33 C32 120.9(5) . .
C34 C33 Ga1 91.2(4) . 3_675
C32 C33 Ga1 50.54(18) . 3_675
C34 C33 H33 119.5 . .
C32 C33 H33 119.5 . .
Ga1 C33 H33 128.6 3_675 .
C33 C34 C35 121.6(5) . .
C33 C34 Ga1 90.3(4) . .
C35 C34 Ga1 54.5(2) . .
C33 C34 H34 119.2 . .
C35 C34 H34 119.2 . .
Ga1 C34 H34 126.2 . .
C34 C35 C36 116.0(3) . .
C34 C35 Ga1 87.9(3) . .
C36 C35 Ga1 111.9(2) . .
C34 C35 H35 112.9 . .
C36 C35 H35 112.9 . .
Ga1 C35 H35 112.9 . .
C37 C36 C35 116.0(3) . .
C37 C36 Ga1 93.1(2) . 3_675
C35 C36 Ga1 107.1(2) . 3_675
C37 C36 H36 113.0 . .
C35 C36 H36 113.0 . .
Ga1 C36 H36 113.0 3_675 .
C38 C37 C36 121.8(5) . .
C38 C37 H37 119.1 . .
C36 C37 H37 119.1 . .
C37 C38 C31 121.2(5) . .
C37 C38 H38 119.4 . .
C31 C38 H38 119.4 . .
C46 C41 C42 119.52(13) . .
C46 C41 Ga2 123.01(10) . .
C42 C41 Ga2 117.42(10) . .
C43 C42 C41 119.59(13) . .
C43 C42 C47 120.76(13) . .
C41 C42 C47 119.59(13) . .
C44 C43 C42 120.51(14) . .
C44 C43 H43 119.7 . .
C42 C43 H43 119.7 . .
C43 C44 C45 120.13(14) . .
C43 C44 H44 119.9 . .
C45 C44 H44 119.9 . .
C44 C45 C46 120.36(13) . .
C44 C45 H45 119.8 . .
C46 C45 H45 119.8 . .
C45 C46 C41 119.70(13) . .
C45 C46 C59 120.13(12) . .
C41 C46 C59 120.05(12) . .
C48 C47 C52 120.75(15) . .
C48 C47 C42 118.98(14) . .
C52 C47 C42 120.27(15) . .
C49 C48 C47 118.32(18) . .
C49 C48 C53 120.06(17) . .
C47 C48 C53 121.53(14) . .
C50 C49 C48 121.0(2) . .
C50 C49 H49 119.5 . .
C48 C49 H49 119.5 . .
C51 C50 C49 120.58(17) . .
C51 C50 H50 119.7 . .
C49 C50 H50 119.7 . .
C50 C51 C52 120.81(19) . .
C50 C51 H51 119.6 . .
C52 C51 H51 119.6 . .
C51 C52 C47 118.54(18) . .
C51 C52 C56 119.97(17) . .
C47 C52 C56 121.49(15) . .
C48 C53 C55 110.05(16) . .
C48 C53 C54 114.23(19) . .
C55 C53 C54 110.41(19) . .
C48 C53 H53 107.3 . .
C55 C53 H53 107.3 . .
C54 C53 H53 107.3 . .
C53 C54 H54A 109.5 . .
C53 C54 H54B 109.5 . .
H54A C54 H54B 109.5 . .
C53 C54 H54C 109.5 . .
H54A C54 H54C 109.5 . .
H54B C54 H54C 109.5 . .
C53 C55 H55A 109.5 . .
C53 C55 H55B 109.5 . .
H55A C55 H55B 109.5 . .
C53 C55 H55C 109.5 . .
H55A C55 H55C 109.5 . .
H55B C55 H55C 109.5 . .
C58 C56 C52 107.8(2) . .
C58 C56 C57 110.0(3) . .
C52 C56 C57 104.6(2) . .
C58 C56 H56 111.4 . .
C52 C56 H56 111.4 . .
C57 C56 H56 111.4 . .
C56 C57 H57A 109.5 . .
C56 C57 H57B 109.5 . .
H57A C57 H57B 109.5 . .
C56 C57 H57C 109.5 . .
H57A C57 H57C 109.5 . .
H57B C57 H57C 109.5 . .
C56 C58 H58A 109.5 . .
C56 C58 H58B 109.5 . .
H58A C58 H58B 109.5 . .
C56 C58 H58C 109.5 . .
H58A C58 H58C 109.5 . .
H58B C58 H58C 109.5 . .
H57D C57B H57E 109.5 . .
H57D C57B H57F 109.5 . .
H57E C57B H57F 109.5 . .
H58D C58B H58E 109.5 . .
H58D C58B H58F 109.5 . .
H58E C58B H58F 109.5 . .
C60 C59 C64 120.47(13) . .
C60 C59 C46 120.64(13) . .
C64 C59 C46 118.89(13) . .
C61 C60 C59 118.63(14) . .
C61 C60 C65 119.54(14) . .
C59 C60 C65 121.83(13) . .
C62 C61 C60 121.16(16) . .
C62 C61 H61 119.4 . .
C60 C61 H61 119.4 . .
C61 C62 C63 119.97(15) . .
C61 C62 H62 120.0 . .
C63 C62 H62 120.0 . .
C62 C63 C64 121.14(15) . .
C62 C63 H63 119.4 . .
C64 C63 H63 119.4 . .
C63 C64 C59 118.63(15) . .
C63 C64 C68 119.91(14) . .
C59 C64 C68 121.46(13) . .
C60 C65 C67 110.94(13) . .
C60 C65 C66 112.48(15) . .
C67 C65 C66 110.03(15) . .
C60 C65 H65 107.7 . .
C67 C65 H65 107.7 . .
C66 C65 H65 107.7 . .
C65 C66 H66A 109.5 . .
C65 C66 H66B 109.5 . .
H66A C66 H66B 109.5 . .
C65 C66 H66C 109.5 . .
H66A C66 H66C 109.5 . .
H66B C66 H66C 109.5 . .
C65 C67 H67A 109.5 . .
C65 C67 H67B 109.5 . .
H67A C67 H67B 109.5 . .
C65 C67 H67C 109.5 . .
H67A C67 H67C 109.5 . .
H67B C67 H67C 109.5 . .
C70 C68 C69 110.12(17) . .
C70 C68 C64 111.17(14) . .
C69 C68 C64 112.97(16) . .
C70 C68 H68 107.4 . .
C69 C68 H68 107.4 . .
C64 C68 H68 107.4 . .
C68 C69 H69A 109.5 . .
C68 C69 H69B 109.5 . .
H69A C69 H69B 109.5 . .
C68 C69 H69C 109.5 . .
H69A C69 H69C 109.5 . .
H69B C69 H69C 109.5 . .
C68 C70 H70A 109.5 . .
C68 C70 H70B 109.5 . .
H70A C70 H70B 109.5 . .
C68 C70 H70C 109.5 . .
H70A C70 H70C 109.5 . .
H70B C70 H70C 109.5 . .
C78 C71 C72 114.0(3) . .
C78 C71 Ga2 95.3(3) . .
C72 C71 Ga2 108.5(2) . .
C78 C71 H71 112.6 . .
C72 C71 H71 112.6 . .
Ga2 C71 H71 112.6 . .
C73 C72 C71 113.9(3) . .
C73 C72 Ga2 96.7(3) . 3_767
C71 C72 Ga2 104.9(2) . 3_767
C73 C72 H72 113.3 . .
C71 C72 H72 113.3 . .
Ga2 C72 H72 113.3 3_767 .
C74 C73 C72 122.0(5) . .
C74 C73 H73 119.0 . .
C72 C73 H73 119.0 . .
C73 C74 C75 122.6(4) . .
C73 C74 Ga2 93.6(3) . .
C75 C74 Ga2 51.89(17) . .
C73 C74 H74 118.7 . .
C75 C74 H74 118.7 . .
Ga2 C74 H74 125.2 . .
C74 C75 C76 116.4(3) . .
C74 C75 Ga2 90.4(2) . .
C76 C75 Ga2 109.3(2) . .
C74 C75 H75 112.9 . .
C76 C75 H75 112.9 . .
Ga2 C75 H75 112.9 . .
C77 C76 C75 116.7(3) . .
C77 C76 Ga2 89.1(3) . 3_767
C75 C76 Ga2 111.4(2) . 3_767
C77 C76 H76 112.5 . .
C75 C76 H76 112.5 . .
Ga2 C76 H76 112.5 3_767 .
C78 C77 C76 121.0(5) . .
C78 C77 Ga2 90.5(3) . 3_767
C76 C77 Ga2 52.79(19) . 3_767
C78 C77 H77 119.5 . .
C76 C77 H77 119.5 . .
Ga2 C77 H77 127.3 3_767 .
C77 C78 C71 120.7(4) . .
C77 C78 H78 119.7 . .
C71 C78 H78 119.7 . .

loop_
_geom_bond_atom_site_label_1
_geom_bond_atom_site_label_2
_geom_bond_distance
_geom_bond_site_symmetry_2
Ga1 C32 1.954(3) 3_675
Ga1 C1 1.9599(14) .
Ga1 C35 1.999(3) .
Ga1 C36 2.005(3) 3_675
Ga1 C31 2.005(3) .
Ga1 C34 2.454(5) .
Ga1 C33 2.528(5) 3_675
Ga1 Ga1 3.8800(4) 3_675
Ga2 C76 1.916(3) 3_767
Ga2 C41 1.9505(14) .
Ga2 C75 1.974(3) .
Ga2 C71 2.022(3) .
Ga2 C72 2.034(3) 3_767
Ga2 C77 2.405(5) 3_767
Ga2 C74 2.508(4) .
Ga2 Ga2 3.8635(4) 3_767
C1 C2 1.404(2) .
C1 C6 1.404(2) .
C2 C3 1.395(2) .
C2 C7 1.499(2) .
C3 C4 1.383(2) .
C3 H3 0.9500 .
C4 C5 1.384(2) .
C4 H4 0.9500 .
C5 C6 1.397(2) .
C5 H5 0.9500 .
C6 C19 1.498(2) .
C7 C8 1.408(2) .
C7 C12 1.412(2) .
C8 C9 1.394(2) .
C8 C13 1.522(2) .
C9 C10 1.384(2) .
C9 H9 0.9500 .
C10 C11 1.382(3) .
C10 H10 0.9500 .
C11 C12 1.397(2) .
C11 H11 0.9500 .
C12 C16 1.521(2) .
C13 C14 1.531(2) .
C13 C15 1.531(3) .
C13 H13 1.0000 .
C14 H14A 0.9800 .
C14 H14B 0.9800 .
C14 H14C 0.9800 .
C15 H15A 0.9800 .
C15 H15B 0.9800 .
C15 H15C 0.9800 .
C16 C18 1.529(3) .
C16 C17 1.529(3) .
C16 H16 1.0000 .
C17 H17A 0.9800 .
C17 H17B 0.9800 .
C17 H17C 0.9800 .
C18 H18A 0.9800 .
C18 H18B 0.9800 .
C18 H18C 0.9800 .
C19 C20 1.407(2) .
C19 C24 1.410(2) .
C20 C21 1.392(2) .
C20 C25 1.521(2) .
C21 C22 1.382(3) .
C21 H21 0.9500 .
C22 C23 1.376(3) .
C22 H22 0.9500 .
C23 C24 1.393(2) .
C23 H23 0.9500 .
C24 C28 1.505(3) .
C24 C28A 1.583(5) .
C25 C27 1.519(3) .
C25 C26 1.530(3) .
C25 H25 1.0000 .
C26 H26A 0.9800 .
C26 H26B 0.9800 .
C26 H26C 0.9800 .
C27 H27A 0.9800 .
C27 H27B 0.9800 .
C27 H27C 0.9800 .
C28 C29 1.522(4) .
C28 C30 1.585(4) .
C28 H28 1.0000 .
C29 H29A 0.9800 .
C29 H29B 0.9800 .
C29 H29C 0.9800 .
C30 H30A 0.9800 .
C30 H30B 0.9800 .
C30 H30C 0.9800 .
C28A C30A 1.381(3) .
C28A C29A 1.645(4) .
C28A H28A 1.0000 .
C29A H29D 0.9800 .
C29A H29E 0.9800 .
C29A H29F 0.9800 .
C30A H30D 0.9800 .
C30A H30E 0.9800 .
C30A H30F 0.9800 .
C31 C38 1.488(8) .
C31 C32 1.566(5) .
C31 H31 1.0000 .
C32 C33 1.509(6) .
C32 Ga1 1.954(3) 3_675
C32 H32 1.0000 .
C33 C34 1.354(9) .
C33 Ga1 2.528(5) 3_675
C33 H33 0.9500 .
C34 C35 1.500(7) .
C34 H34 0.9500 .
C35 C36 1.564(4) .
C35 H35 1.0000 .
C36 C37 1.493(7) .
C36 Ga1 2.005(3) 3_675
C36 H36 1.0000 .
C37 C38 1.346(9) .
C37 H37 0.9500 .
C38 H38 0.9500 .
C41 C46 1.4046(19) .
C41 C42 1.408(2) .
C42 C43 1.395(2) .
C42 C47 1.502(2) .
C43 C44 1.385(2) .
C43 H43 0.9500 .
C44 C45 1.390(2) .
C44 H44 0.9500 .
C45 C46 1.395(2) .
C45 H45 0.9500 .
C46 C59 1.4999(19) .
C47 C48 1.408(2) .
C47 C52 1.409(2) .
C48 C49 1.397(2) .
C48 C53 1.521(3) .
C49 C50 1.378(3) .
C49 H49 0.9500 .
C50 C51 1.375(3) .
C50 H50 0.9500 .
C51 C52 1.396(2) .
C51 H51 0.9500 .
C52 C56 1.516(3) .
C53 C55 1.524(3) .
C53 C54 1.528(3) .
C53 H53 1.0000 .
C54 H54A 0.9800 .
C54 H54B 0.9800 .
C54 H54C 0.9800 .
C55 H55A 0.9800 .
C55 H55B 0.9800 .
C55 H55C 0.9800 .
C56 C58 1.474(4) .
C56 C57 1.575(4) .
C56 H56 1.0000 .
C57 H57A 0.9800 .
C57 H57B 0.9800 .
C57 H57C 0.9800 .
C58 H58A 0.9800 .
C58 H58B 0.9800 .
C58 H58C 0.9800 .
C57B H57D 0.9800 .
C57B H57E 0.9800 .
C57B H57F 0.9800 .
C58B H58D 0.9800 .
C58B H58E 0.9800 .
C58B H58F 0.9800 .
C59 C60 1.409(2) .
C59 C64 1.414(2) .
C60 C61 1.395(2) .
C60 C65 1.522(2) .
C61 C62 1.383(2) .
C61 H61 0.9500 .
C62 C63 1.384(3) .
C62 H62 0.9500 .
C63 C64 1.393(2) .
C63 H63 0.9500 .
C64 C68 1.523(2) .
C65 C67 1.527(3) .
C65 C66 1.531(2) .
C65 H65 1.0000 .
C66 H66A 0.9800 .
C66 H66B 0.9800 .
C66 H66C 0.9800 .
C67 H67A 0.9800 .
C67 H67B 0.9800 .
C67 H67C 0.9800 .
C68 C70 1.517(3) .
C68 C69 1.523(3) .
C68 H68 1.0000 .
C69 H69A 0.9800 .
C69 H69B 0.9800 .
C69 H69C 0.9800 .
C70 H70A 0.9800 .
C70 H70B 0.9800 .
C70 H70C 0.9800 .
C71 C78 1.485(6) .
C71 C72 1.561(5) .
C71 H71 1.0000 .
C72 C73 1.508(7) .
C72 Ga2 2.034(3) 3_767
C72 H72 1.0000 .
C73 C74 1.291(8) .
C73 H73 0.9500 .
C74 C75 1.534(6) .
C74 H74 0.9500 .
C75 C76 1.560(4) .
C75 H75 1.0000 .
C76 C77 1.485(7) .
C76 Ga2 1.916(3) 3_767
C76 H76 1.0000 .
C77 C78 1.390(7) .
C77 Ga2 2.405(5) 3_767
C77 H77 0.9500 .
C78 H78 0.9500 .

loop_
_geom_torsion_atom_site_label_1
_geom_torsion_atom_site_label_2
_geom_torsion_atom_site_label_3
_geom_torsion_atom_site_label_4
_geom_torsion
_geom_torsion_site_symmetry_1
_geom_torsion_site_symmetry_4
C32 Ga1 C1 C2 72.4(2) 3_675 .
C35 Ga1 C1 C2 107.24(19) . .
C36 Ga1 C1 C2 -116.44(17) 3_675 .
C31 Ga1 C1 C2 -64.41(19) . .
C34 Ga1 C1 C2 158.0(2) . .
C33 Ga1 C1 C2 20.2(2) 3_675 .
Ga1 Ga1 C1 C2 142.5(14) 3_675 .
C32 Ga1 C1 C6 -107.3(2) 3_675 .
C35 Ga1 C1 C6 -72.4(2) . .
C36 Ga1 C1 C6 63.92(19) 3_675 .
C31 Ga1 C1 C6 115.95(18) . .
C34 Ga1 C1 C6 -21.6(3) . .
C33 Ga1 C1 C6 -159.5(2) 3_675 .
Ga1 Ga1 C1 C6 -37.1(15) 3_675 .
C6 C1 C2 C3 0.7(2) . .
Ga1 C1 C2 C3 -178.95(12) . .
C6 C1 C2 C7 -176.34(13) . .
Ga1 C1 C2 C7 4.01(19) . .
C1 C2 C3 C4 0.6(2) . .
C7 C2 C3 C4 177.58(15) . .
C2 C3 C4 C5 -1.1(3) . .
C3 C4 C5 C6 0.4(3) . .
C4 C5 C6 C1 0.9(2) . .
C4 C5 C6 C19 -176.68(16) . .
C2 C1 C6 C5 -1.4(2) . .
Ga1 C1 C6 C5 178.20(12) . .
C2 C1 C6 C19 176.15(14) . .
Ga1 C1 C6 C19 -4.2(2) . .
C3 C2 C7 C8 96.36(18) . .
C1 C2 C7 C8 -86.63(18) . .
C3 C2 C7 C12 -84.17(19) . .
C1 C2 C7 C12 92.84(18) . .
C12 C7 C8 C9 0.4(2) . .
C2 C7 C8 C9 179.89(14) . .
C12 C7 C8 C13 177.38(14) . .
C2 C7 C8 C13 -3.2(2) . .
C7 C8 C9 C10 0.2(2) . .
C13 C8 C9 C10 -176.76(15) . .
C8 C9 C10 C11 -0.4(3) . .
C9 C10 C11 C12 -0.1(3) . .
C10 C11 C12 C7 0.7(3) . .
C10 C11 C12 C16 179.57(17) . .
C8 C7 C12 C11 -0.9(2) . .
C2 C7 C12 C11 179.65(14) . .
C8 C7 C12 C16 -179.72(15) . .
C2 C7 C12 C16 0.8(2) . .
C9 C8 C13 C14 -35.7(2) . .
C7 C8 C13 C14 147.46(16) . .
C9 C8 C13 C15 87.97(18) . .
C7 C8 C13 C15 -88.92(18) . .
C11 C12 C16 C18 -70.5(2) . .
C7 C12 C16 C18 108.3(2) . .
C11 C12 C16 C17 53.7(2) . .
C7 C12 C16 C17 -127.51(19) . .
C5 C6 C19 C20 -91.23(19) . .
C1 C6 C19 C20 91.19(18) . .
C5 C6 C19 C24 89.68(19) . .
C1 C6 C19 C24 -87.90(19) . .
C24 C19 C20 C21 -1.8(2) . .
C6 C19 C20 C21 179.16(14) . .
C24 C19 C20 C25 179.58(15) . .
C6 C19 C20 C25 0.5(2) . .
C19 C20 C21 C22 0.9(2) . .
C25 C20 C21 C22 179.57(16) . .
C20 C21 C22 C23 -0.1(3) . .
C21 C22 C23 C24 0.2(3) . .
C22 C23 C24 C19 -1.0(3) . .
C22 C23 C24 C28 -179.89(19) . .
C22 C23 C24 C28A -178.7(2) . .
C20 C19 C24 C23 1.8(2) . .
C6 C19 C24 C23 -179.09(15) . .
C20 C19 C24 C28 -179.33(17) . .
C6 C19 C24 C28 -0.2(2) . .
C20 C19 C24 C28A 179.47(17) . .
C6 C19 C24 C28A -1.4(2) . .
C21 C20 C25 C27 -83.4(2) . .
C19 C20 C25 C27 95.2(2) . .
C21 C20 C25 C26 40.7(2) . .
C19 C20 C25 C26 -140.63(18) . .
C23 C24 C28 C29 -33.5(3) . .
C19 C24 C28 C29 147.7(2) . .
C28A C24 C28 C29 -163(11) . .
C23 C24 C28 C30 90.5(3) . .
C19 C24 C28 C30 -88.3(3) . .
C28A C24 C28 C30 -39(10) . .
C23 C24 C28A C30A 58.2(5) . .
C19 C24 C28A C30A -119.4(4) . .
C28 C24 C28A C30A 109(11) . .
C23 C24 C28A C29A -61.12(17) . .
C19 C24 C28A C29A 121.28(15) . .
C28 C24 C28A C29A -10(11) . .
C32 Ga1 C31 C38 -47.3(3) 3_675 .
C1 Ga1 C31 C38 103.1(3) . .
C35 Ga1 C31 C38 -70.8(3) . .
C36 Ga1 C31 C38 -153.2(4) 3_675 .
C34 Ga1 C31 C38 -108.0(3) . .
C33 Ga1 C31 C38 -19.1(3) 3_675 .
Ga1 Ga1 C31 C38 -78.0(3) 3_675 .
C32 Ga1 C31 C32 71.7(2) 3_675 .
C1 Ga1 C31 C32 -137.92(17) . .
C35 Ga1 C31 C32 48.2(2) . .
C36 Ga1 C31 C32 -34.2(2) 3_675 .
C34 Ga1 C31 C32 11.0(2) . .
C33 Ga1 C31 C32 99.9(3) 3_675 .
Ga1 Ga1 C31 C32 41.02(15) 3_675 .
C38 C31 C32 C33 118.0(4) . .
Ga1 C31 C32 C33 10.3(4) . .
C38 C31 C32 Ga1 15.3(4) . 3_675
Ga1 C31 C32 Ga1 -92.4(2) . 3_675
C31 C32 C33 C34 -50.6(5) . .
Ga1 C32 C33 C34 62.5(4) 3_675 .
C31 C32 C33 Ga1 -113.0(3) . 3_675
C32 C33 C34 C35 2.5(7) . .
Ga1 C33 C34 C35 45.7(5) 3_675 .
C32 C33 C34 Ga1 49.7(4) . .
Ga1 C33 C34 Ga1 92.92(19) 3_675 .
C32 Ga1 C34 C33 -115.4(4) 3_675 .
C1 Ga1 C34 C33 119.7(3) . .
C35 Ga1 C34 C33 -129.8(5) . .
C36 Ga1 C34 C33 -2.7(3) 3_675 .
C31 Ga1 C34 C33 -31.9(3) . .
C33 Ga1 C34 C33 -88.9(4) 3_675 .
Ga1 Ga1 C34 C33 -60.9(3) 3_675 .
C32 Ga1 C34 C35 14.4(2) 3_675 .
C1 Ga1 C34 C35 -110.5(2) . .
C36 Ga1 C34 C35 127.2(3) 3_675 .
C31 Ga1 C34 C35 98.0(3) . .
C33 Ga1 C34 C35 41.0(3) 3_675 .
Ga1 Ga1 C34 C35 68.9(2) 3_675 .
C33 C34 C35 C36 -49.0(6) . .
Ga1 C34 C35 C36 -113.4(3) . .
C33 C34 C35 Ga1 64.4(5) . .
C32 Ga1 C35 C34 -149.4(4) 3_675 .
C1 Ga1 C35 C34 104.4(3) . .
C36 Ga1 C35 C34 -44.6(3) 3_675 .
C31 Ga1 C35 C34 -81.5(3) . .
C33 Ga1 C35 C34 -130.8(3) 3_675 .
Ga1 Ga1 C35 C34 -74.3(3) 3_675 .
C32 Ga1 C35 C36 -32.1(3) 3_675 .
C1 Ga1 C35 C36 -138.31(17) . .
C36 Ga1 C35 C36 72.7(2) 3_675 .
C31 Ga1 C35 C36 35.8(2) . .
C34 Ga1 C35 C36 117.3(3) . .
C33 Ga1 C35 C36 -13.5(2) 3_675 .
Ga1 Ga1 C35 C36 43.05(16) 3_675 .
C34 C35 C36 C37 114.8(4) . .
Ga1 C35 C36 C37 16.0(4) . .
C34 C35 C36 Ga1 12.5(4) . 3_675
Ga1 C35 C36 Ga1 -86.3(2) . 3_675
C35 C36 C37 C38 -48.7(5) . .
Ga1 C36 C37 C38 62.1(4) 3_675 .
C36 C37 C38 C31 2.1(7) . .
C32 C31 C38 C37 -50.9(6) . .
Ga1 C31 C38 C37 61.1(5) . .
C76 Ga2 C41 C46 -72.0(2) 3_767 .
C75 Ga2 C41 C46 63.30(18) . .
C71 Ga2 C41 C46 -113.4(2) . .
C72 Ga2 C41 C46 108.52(17) 3_767 .
C77 Ga2 C41 C46 -19.2(2) 3_767 .
C74 Ga2 C41 C46 14.54(19) . .
Ga2 Ga2 C41 C46 69.5(7) 3_767 .
C76 Ga2 C41 C42 110.64(19) 3_767 .
C75 Ga2 C41 C42 -114.04(16) . .
C71 Ga2 C41 C42 69.3(2) . .
C72 Ga2 C41 C42 -68.81(18) 3_767 .
C77 Ga2 C41 C42 163.5(2) 3_767 .
C74 Ga2 C41 C42 -162.79(16) . .
Ga2 Ga2 C41 C42 -107.8(6) 3_767 .
C46 C41 C42 C43 -3.2(2) . .
Ga2 C41 C42 C43 174.22(11) . .
C46 C41 C42 C47 174.08(13) . .
Ga2 C41 C42 C47 -8.48(18) . .
C41 C42 C43 C44 -0.6(2) . .
C47 C42 C43 C44 -177.87(14) . .
C42 C43 C44 C45 3.4(2) . .
C43 C44 C45 C46 -2.3(2) . .
C44 C45 C46 C41 -1.6(2) . .
C44 C45 C46 C59 174.54(13) . .
C42 C41 C46 C45 4.3(2) . .
Ga2 C41 C46 C45 -173.00(10) . .
C42 C41 C46 C59 -171.83(13) . .
Ga2 C41 C46 C59 10.89(18) . .
C43 C42 C47 C48 97.30(18) . .
C41 C42 C47 C48 -79.96(18) . .
C43 C42 C47 C52 -81.98(19) . .
C41 C42 C47 C52 100.76(18) . .
C52 C47 C48 C49 1.5(2) . .
C42 C47 C48 C49 -177.73(16) . .
C52 C47 C48 C53 178.01(16) . .
C42 C47 C48 C53 -1.3(2) . .
C47 C48 C49 C50 -0.4(3) . .
C53 C48 C49 C50 -176.93(19) . .
C48 C49 C50 C51 -0.6(3) . .
C49 C50 C51 C52 0.5(3) . .
C50 C51 C52 C47 0.6(3) . .
C50 C51 C52 C56 -179.87(18) . .
C48 C47 C52 C51 -1.7(2) . .
C42 C47 C52 C51 177.61(15) . .
C48 C47 C52 C56 178.86(15) . .
C42 C47 C52 C56 -1.9(2) . .
C49 C48 C53 C55 87.2(2) . .
C47 C48 C53 C55 -89.2(2) . .
C49 C48 C53 C54 -37.7(3) . .
C47 C48 C53 C54 145.93(18) . .
C51 C52 C56 C58 -44.6(3) . .
C47 C52 C56 C58 134.9(2) . .
C51 C52 C56 C57 72.5(2) . .
C47 C52 C56 C57 -108.0(2) . .
C45 C46 C59 C60 82.60(18) . .
C41 C46 C59 C60 -101.30(16) . .
C45 C46 C59 C64 -97.59(17) . .
C41 C46 C59 C64 78.51(17) . .
C64 C59 C60 C61 0.5(2) . .
C46 C59 C60 C61 -179.72(14) . .
C64 C59 C60 C65 -179.91(14) . .
C46 C59 C60 C65 -0.1(2) . .
C59 C60 C61 C62 0.4(3) . .
C65 C60 C61 C62 -179.28(16) . .
C60 C61 C62 C63 -0.6(3) . .
C61 C62 C63 C64 0.1(3) . .
C62 C63 C64 C59 0.7(2) . .
C62 C63 C64 C68 179.52(16) . .
C60 C59 C64 C63 -1.0(2) . .
C46 C59 C64 C63 179.20(14) . .
C60 C59 C64 C68 -179.79(14) . .
C46 C59 C64 C68 0.4(2) . .
C61 C60 C65 C67 71.3(2) . .
C59 C60 C65 C67 -108.28(17) . .
C61 C60 C65 C66 -52.4(2) . .
C59 C60 C65 C66 127.99(16) . .
C63 C64 C68 C70 -83.8(2) . .
C59 C64 C68 C70 95.0(2) . .
C63 C64 C68 C69 40.6(2) . .
C59 C64 C68 C69 -140.61(16) . .
C76 Ga2 C71 C78 149.0(4) 3_767 .
C41 Ga2 C71 C78 -107.1(2) . .
C75 Ga2 C71 C78 75.5(2) . .
C72 Ga2 C71 C78 41.7(2) 3_767 .
C77 Ga2 C71 C78 130.7(3) 3_767 .
C74 Ga2 C71 C78 112.1(2) . .
Ga2 Ga2 C71 C78 72.7(2) 3_767 .
C76 Ga2 C71 C72 31.6(3) 3_767 .
C41 Ga2 C71 C72 135.46(17) . .
C75 Ga2 C71 C72 -42.0(3) . .
C72 Ga2 C71 C72 -75.8(3) 3_767 .
C77 Ga2 C71 C72 13.3(2) 3_767 .
C74 Ga2 C71 C72 -5.3(2) . .
Ga2 Ga2 C71 C72 -44.80(17) 3_767 .
C78 C71 C72 C73 -119.5(4) . .
Ga2 C71 C72 C73 -14.7(4) . .
C78 C71 C72 Ga2 -15.1(3) . 3_767
Ga2 C71 C72 Ga2 89.7(2) . 3_767
C71 C72 C73 C74 50.1(6) . .
Ga2 C72 C73 C74 -59.5(5) 3_767 .
C72 C73 C74 C75 -0.1(7) . .
C72 C73 C74 Ga2 -46.2(4) . .
C76 Ga2 C74 C73 8.2(3) 3_767 .
C41 Ga2 C74 C73 -120.8(3) . .
C75 Ga2 C74 C73 129.6(4) . .
C71 Ga2 C74 C73 26.7(3) . .
C72 Ga2 C74 C73 114.5(3) 3_767 .
C77 Ga2 C74 C73 -13.6(4) 3_767 .
Ga2 Ga2 C74 C73 63.1(3) 3_767 .
C76 Ga2 C74 C75 -121.4(2) 3_767 .
C41 Ga2 C74 C75 109.6(2) . .
C71 Ga2 C74 C75 -102.8(2) . .
C72 Ga2 C74 C75 -15.1(2) 3_767 .
C77 Ga2 C74 C75 -143.2(4) 3_767 .
Ga2 Ga2 C74 C75 -66.44(19) 3_767 .
C73 C74 C75 C76 45.8(5) . .
Ga2 C74 C75 C76 111.8(3) . .
C73 C74 C75 Ga2 -66.0(4) . .
C76 Ga2 C75 C74 49.0(2) 3_767 .
C41 Ga2 C75 C74 -102.0(2) . .
C71 Ga2 C75 C74 75.7(3) . .
C72 Ga2 C75 C74 154.3(3) 3_767 .
C77 Ga2 C75 C74 17.7(2) 3_767 .
Ga2 Ga2 C75 C74 78.6(2) 3_767 .
C76 Ga2 C75 C76 -69.2(3) 3_767 .
C41 Ga2 C75 C76 139.77(18) . .
C71 Ga2 C75 C76 -42.5(3) . .
C72 Ga2 C75 C76 36.1(2) 3_767 .
C77 Ga2 C75 C76 -100.5(3) 3_767 .
C74 Ga2 C75 C76 -118.2(3) . .
Ga2 Ga2 C75 C76 -39.67(16) 3_767 .
C74 C75 C76 C77 -112.4(4) . .
Ga2 C75 C76 C77 -12.0(4) . .
C74 C75 C76 Ga2 -12.2(4) . 3_767
Ga2 C75 C76 Ga2 88.3(2) . 3_767
C75 C76 C77 C78 50.0(5) . .
Ga2 C76 C77 C78 -63.6(4) 3_767 .
C75 C76 C77 Ga2 113.6(3) . 3_767
C76 C77 C78 C71 -5.0(6) . .
Ga2 C77 C78 C71 -50.5(4) 3_767 .
C72 C71 C78 C77 53.8(5) . .
Ga2 C71 C78 C77 -59.2(4) . .
